data_5000397
loop_
_publ_author_name
'Jiajia Zhang'
'Douglas M. Ho'
'Robert A. Pascal'

_publ_section_title
;
Synthesis of an Extremely Crowded Naphthalene via a Stable Norbornadienone
;
_journal_name_full 'Journal of the American Chemical Society'
_journal_page_first 10919
_journal_page_last 10926
_journal_paper_doi 10.1021/ja011453m
_journal_volume 123
_journal_year 2001
_chemical_compound_source 'chemical synthesis'
_chemical_formula_moiety 'C42 H38'
_chemical_formula_structural 'C42 H38 . C H2 Cl2'
_chemical_formula_sum 'C43 H40 Cl2'
_chemical_formula_weight 627.65
_chemical_name_systematic
; 
 4,6-Di(t-butyl)-1,2,3-triphenylfluoranthene 
;
_space_group_IT_number 14
_symmetry_cell_setting monoclinic
_symmetry_space_group_name_Hall '-P 2yn'
_symmetry_space_group_name_H-M 'P 1 21/n 1'
_atom_sites_solution_hydrogens geom
_atom_sites_solution_primary direct
_atom_sites_solution_secondary difmap
_audit_creation_method SHELXL
_cell_angle_alpha 90.00
_cell_angle_beta 102.452(2)
_cell_angle_gamma 90.00
_cell_formula_units_Z 4
_cell_length_a 13.3467(9)
_cell_length_b 9.3553(5)
_cell_length_c 27.408(2)
_cell_measurement_reflns_used 20880
_cell_measurement_temperature 200(2)
_cell_measurement_theta_max 22.44
_cell_measurement_theta_min 1.52
_cell_volume 3341.7(4)
_computing_cell_refinement DENZO-SMN
_computing_data_collection 'Nonius COLLECT'
_computing_data_reduction DENZO-SMN
_computing_molecular_graphics 'Siemens SHELXTL'
_computing_publication_material 'Siemens SHELXTL'
_computing_structure_refinement 'Siemens SHELXTL'
_computing_structure_solution 'Siemens SHELXTL'
_diffrn_ambient_temperature 200(2)
_diffrn_measurement_device 'Nonius KappaCCD'
_diffrn_measurement_method 'omega scans; 860 0.5-degree frames; 240 sec/deg'
_diffrn_radiation_monochromator graphite
_diffrn_radiation_source 'fine-focus sealed tube'
_diffrn_radiation_type MoK\a
_diffrn_radiation_wavelength 0.71073
_diffrn_reflns_av_R_equivalents 0.074
_diffrn_reflns_av_sigmaI/netI 0.0703
_diffrn_reflns_limit_h_max 14
_diffrn_reflns_limit_h_min 0
_diffrn_reflns_limit_k_max 10
_diffrn_reflns_limit_k_min 0
_diffrn_reflns_limit_l_max 28
_diffrn_reflns_limit_l_min -29
_diffrn_reflns_number 20880
_diffrn_reflns_theta_max 22.44
_diffrn_reflns_theta_min 1.52
_diffrn_standards_number 0
_exptl_absorpt_coefficient_mu 0.22
_exptl_absorpt_correction_type none
_exptl_crystal_colour 'Pale yellow'
_exptl_crystal_density_diffrn 1.248
_exptl_crystal_density_meas ?
_exptl_crystal_description Needle
_exptl_crystal_F_000 1328
_exptl_crystal_size_max 0.30
_exptl_crystal_size_mid 0.10
_exptl_crystal_size_min 0.08
_refine_diff_density_max 0.234
_refine_diff_density_min -0.173
_refine_diff_density_rms 0.043
_refine_ls_extinction_coef none
_refine_ls_extinction_method none
_refine_ls_goodness_of_fit_all 0.969
_refine_ls_goodness_of_fit_obs 1.144
_refine_ls_hydrogen_treatment 'XYZ riding, U(H) = 1.2U(C) or 1.5U(Cmethyl)'
_refine_ls_matrix_type full
_refine_ls_number_parameters 385
_refine_ls_number_reflns 4325
_refine_ls_number_restraints 0
_refine_ls_restrained_S_all 0.969
_refine_ls_restrained_S_obs 1.144
_refine_ls_R_factor_all 0.1065
_refine_ls_R_factor_obs 0.0575
_refine_ls_shift/esd_max 0.000
_refine_ls_shift/esd_mean 0.000
_refine_ls_structure_factor_coef Fsqd
_refine_ls_weighting_details 'w=1/[\s^2^(Fo^2^)+(0.0903P)^2^+0.0000P] where P=(Fo^2^+2Fc^2^)/3'
_refine_ls_weighting_scheme calc
_refine_ls_wR_factor_all 0.1543
_refine_ls_wR_factor_obs 0.1372
_reflns_number_observed 2594
_reflns_number_total 4325
_reflns_observed_criterion >2sigma(I)
_cod_depositor_comments
;
The following automatic conversions were performed:

'_exptl_crystal_density_meas' value 'none' was changed to '?' - the
value is perceived as not measured.

Automatic conversion script
Id: cif_fix_values 3008 2015-01-20 13:52:24Z robertas 

The following automatic conversions were performed:

'_refine_ls_weighting_scheme' value 'calc
w=1/[\s^2^(Fo^2^)+(0.0903P)^2^+0.0000P] where P=(Fo^2^+2Fc^2^)/3' was
changed to 'calc'. New tag '_refine_ls_weighting_details' was
created. The value of the new tag was set to
'w=1/[\s^2^(Fo^2^)+(0.0903P)^2^+0.0000P] where P=(Fo^2^+2Fc^2^)/3'.

Automatic conversion script
Id: cif_fix_values 3143 2015-03-26 13:38:13Z robertas 
;
_cod_original_sg_symbol_H-M 'P 21/n'
_cod_database_code 5000397

loop_
_symmetry_equiv_pos_as_xyz
'x, y, z'
'-x+1/2, y+1/2, -z+1/2'
'-x, -y, -z'
'x-1/2, -y-1/2, z-1/2'

loop_
_atom_site_aniso_label
_atom_site_aniso_U_11
_atom_site_aniso_U_22
_atom_site_aniso_U_33
_atom_site_aniso_U_23
_atom_site_aniso_U_13
_atom_site_aniso_U_12
C1 0.038(2) 0.030(2) 0.036(2) -0.0007(14) 0.011(2) -0.0025(14)
C2 0.031(2) 0.032(2) 0.039(2) -0.0022(14) 0.009(2) -0.0031(14)
C3 0.031(2) 0.035(2) 0.034(2) -0.0009(14) 0.007(2) 0.0037(14)
C3A 0.034(2) 0.036(2) 0.030(2) -0.0016(14) 0.007(2) 0.0035(14)
C4 0.031(2) 0.035(2) 0.040(2) -0.0007(15) 0.006(2) -0.0020(14)
C5 0.040(2) 0.042(2) 0.030(2) 0.0004(14) 0.009(2) -0.0062(15)
C6 0.031(2) 0.038(2) 0.035(2) 0.0025(15) 0.007(2) -0.0003(14)
C6A 0.027(2) 0.032(2) 0.043(2) 0.0055(15) 0.010(2) -0.0019(13)
C6B 0.032(2) 0.035(2) 0.044(2) 0.001(2) 0.011(2) 0.0017(15)
C7 0.030(2) 0.053(2) 0.047(2) 0.003(2) 0.008(2) -0.002(2)
C8 0.034(2) 0.062(2) 0.050(2) 0.003(2) 0.006(2) 0.001(2)
C9 0.035(2) 0.067(2) 0.044(2) 0.000(2) 0.004(2) 0.001(2)
C10 0.041(2) 0.054(2) 0.041(2) -0.002(2) 0.009(2) -0.002(2)
C10A 0.031(2) 0.036(2) 0.036(2) 0.0019(15) 0.005(2) -0.0001(14)
C10B 0.032(2) 0.031(2) 0.033(2) -0.0013(14) 0.007(2) -0.0034(14)
C10C 0.033(2) 0.030(2) 0.030(2) 0.0006(14) 0.008(2) 0.0006(14)
C11 0.031(2) 0.033(2) 0.037(2) 0.001(2) 0.008(2) 0.0024(14)
C12 0.046(2) 0.038(2) 0.044(2) -0.002(2) 0.011(2) -0.006(2)
C13 0.049(2) 0.050(2) 0.044(2) -0.011(2) 0.006(2) 0.002(2)
C14 0.051(2) 0.064(3) 0.030(2) -0.001(2) 0.003(2) 0.006(2)
C15 0.046(2) 0.051(2) 0.042(2) 0.007(2) 0.011(2) -0.001(2)
C16 0.040(2) 0.035(2) 0.040(2) -0.002(2) 0.005(2) 0.0014(14)
C17 0.030(2) 0.048(2) 0.029(2) 0.000(2) 0.0040(15) 0.005(2)
C18 0.042(2) 0.055(2) 0.053(2) -0.010(2) 0.015(2) -0.004(2)
C19 0.056(3) 0.081(3) 0.067(3) -0.020(2) 0.031(2) -0.001(2)
C20 0.042(2) 0.099(3) 0.051(3) -0.004(2) 0.022(2) -0.005(2)
C21 0.047(2) 0.073(3) 0.055(2) 0.007(2) 0.019(2) -0.006(2)
C22 0.045(2) 0.051(2) 0.044(2) 0.004(2) 0.010(2) 0.002(2)
C23 0.027(2) 0.061(2) 0.033(2) 0.000(2) 0.008(2) -0.002(2)
C24 0.034(2) 0.090(3) 0.046(2) 0.004(2) 0.011(2) 0.003(2)
C25 0.038(3) 0.133(4) 0.051(3) 0.003(3) 0.011(2) 0.000(3)
C26 0.031(3) 0.139(4) 0.061(3) 0.027(3) 0.009(2) -0.020(3)
C27 0.077(3) 0.083(3) 0.043(3) 0.009(2) -0.001(2) -0.038(3)
C28 0.050(2) 0.064(3) 0.043(2) 0.006(2) 0.007(2) -0.014(2)
C29 0.038(2) 0.042(2) 0.038(2) 0.002(2) 0.004(2) -0.001(2)
C30 0.046(2) 0.048(2) 0.059(2) 0.001(2) 0.012(2) 0.005(2)
C31 0.040(2) 0.058(2) 0.040(2) 0.004(2) 0.003(2) 0.003(2)
C32 0.044(2) 0.051(2) 0.050(2) 0.012(2) 0.008(2) 0.001(2)
C33 0.034(2) 0.061(2) 0.039(2) 0.001(2) 0.014(2) 0.002(2)
C34 0.043(2) 0.129(3) 0.044(2) -0.007(2) 0.019(2) 0.007(2)
C35 0.043(2) 0.070(2) 0.060(2) 0.014(2) 0.023(2) -0.001(2)
C36 0.046(2) 0.063(2) 0.062(3) -0.012(2) 0.019(2) 0.000(2)

loop_
_atom_site_label
_atom_site_type_symbol
_atom_site_fract_x
_atom_site_fract_y
_atom_site_fract_z
_atom_site_U_iso_or_equiv
_atom_site_thermal_displace_type
_atom_site_occupancy
_atom_site_calc_flag
_atom_site_refinement_flags
_atom_site_disorder_group
C1 C 0.1903(2) 0.0943(3) 0.25344(11) 0.0343(8) Uani 1 d . .
C2 C 0.0851(2) 0.0872(3) 0.22798(11) 0.0337(8) Uani 1 d . .
C3 C 0.0551(2) 0.0927(3) 0.17612(11) 0.0331(8) Uani 1 d . .
C3A C 0.1299(2) 0.1145(3) 0.14574(11) 0.0332(8) Uani 1 d . .
C4 C 0.1160(2) 0.1465(3) 0.09305(12) 0.0355(8) Uani 1 d . .
C5 C 0.2004(2) 0.1241(3) 0.07247(12) 0.0374(8) Uani 1 d . .
H5 H 0.1891(2) 0.1329(3) 0.03718(12) 0.045 Uiso 1 calc R .
C6 C 0.3019(2) 0.0895(3) 0.09751(11) 0.0344(8) Uani 1 d . .
C6A C 0.3205(2) 0.0902(3) 0.14920(12) 0.0335(8) Uani 1 d . .
C6B C 0.4115(2) 0.0772(3) 0.19175(12) 0.0365(8) Uani 1 d . .
C7 C 0.5161(2) 0.0657(3) 0.19480(13) 0.0436(8) Uani 1 d . .
H7 H 0.5419(2) 0.0662(3) 0.16508(13) 0.052 Uiso 1 calc R .
C8 C 0.5834(3) 0.0536(3) 0.24052(13) 0.0488(9) Uani 1 d . .
H8 H 0.6549(3) 0.0456(3) 0.24186(13) 0.059 Uiso 1 calc R .
C9 C 0.5483(2) 0.0530(3) 0.28421(13) 0.0495(9) Uani 1 d . .
H9 H 0.5954(2) 0.0447(3) 0.31546(13) 0.059 Uiso 1 calc R .
C10 C 0.4439(2) 0.0644(3) 0.28241(12) 0.0452(9) Uani 1 d . .
H10 H 0.4193(2) 0.0619(3) 0.31246(12) 0.054 Uiso 1 calc R .
C10A C 0.3754(2) 0.0794(3) 0.23689(11) 0.0343(8) Uani 1 d . .
C10B C 0.2633(2) 0.0933(3) 0.22440(11) 0.0319(8) Uani 1 d . .
C10C C 0.2333(2) 0.1010(3) 0.17177(11) 0.0307(7) Uani 1 d . .
C11 C 0.2190(2) 0.1005(3) 0.30906(11) 0.0334(8) Uani 1 d . .
C12 C 0.2644(2) 0.2243(3) 0.33207(12) 0.0425(8) Uani 1 d . .
H12 H 0.2769(2) 0.3028(3) 0.31221(12) 0.051 Uiso 1 calc R .
C13 C 0.2915(2) 0.2338(4) 0.38373(13) 0.0482(9) Uani 1 d . .
H13 H 0.3228(2) 0.3183(4) 0.39916(13) 0.058 Uiso 1 calc R .
C14 C 0.2729(2) 0.1199(4) 0.41279(13) 0.0495(9) Uani 1 d . .
H14 H 0.2915(2) 0.1260(4) 0.44819(13) 0.059 Uiso 1 calc R .
C15 C 0.2275(2) -0.0024(3) 0.39030(13) 0.0460(9) Uani 1 d . .
H15 H 0.2142(2) -0.0802(3) 0.41024(13) 0.055 Uiso 1 calc R .
C16 C 0.2011(2) -0.0124(3) 0.33849(12) 0.0389(8) Uani 1 d . .
H16 H 0.1704(2) -0.0975(3) 0.32323(12) 0.047 Uiso 1 calc R .
C17 C 0.0053(2) 0.0710(3) 0.25894(11) 0.0360(8) Uani 1 d . .
C18 C -0.0229(2) 0.1902(4) 0.28268(12) 0.0491(9) Uani 1 d . .
H18 H 0.0105(2) 0.2791(4) 0.28087(12) 0.059 Uiso 1 calc R .
C19 C -0.1004(3) 0.1796(4) 0.30918(14) 0.0653(11) Uani 1 d . .
H19 H -0.1205(3) 0.2617(4) 0.32509(14) 0.078 Uiso 1 calc R .
C20 C -0.1481(3) 0.0511(5) 0.31247(13) 0.0620(11) Uani 1 d . .
H20 H -0.2012(3) 0.0446(5) 0.33053(13) 0.074 Uiso 1 calc R .
C21 C -0.1192(3) -0.0685(4) 0.28968(13) 0.0569(10) Uani 1 d . .
H21 H -0.1517(3) -0.1577(4) 0.29229(13) 0.068 Uiso 1 calc R .
C22 C -0.0417(2) -0.0583(4) 0.26268(12) 0.0466(9) Uani 1 d . .
H22 H -0.0216(2) -0.1406(4) 0.24691(12) 0.056 Uiso 1 calc R .
C23 C -0.0524(2) 0.0504(4) 0.15391(11) 0.0403(8) Uani 1 d . .
C24 C -0.1370(3) 0.1327(4) 0.15868(13) 0.0564(10) Uani 1 d . .
H24 H -0.1264(3) 0.2237(4) 0.17433(13) 0.068 Uiso 1 calc R .
C25 C -0.2353(3) 0.0846(6) 0.14119(14) 0.0737(12) Uani 1 d . .
H25 H -0.2920(3) 0.1434(6) 0.14361(14) 0.088 Uiso 1 calc R .
C26 C -0.2512(3) -0.0479(6) 0.1203(2) 0.0769(13) Uani 1 d . .
H26 H -0.3194(3) -0.0812(6) 0.1086(2) 0.092 Uiso 1 calc R .
C27 C -0.1693(4) -0.1352(4) 0.11590(13) 0.0696(12) Uani 1 d . .
H27 H -0.1812(4) -0.2276(4) 0.10143(13) 0.084 Uiso 1 calc R .
C28 C -0.0686(3) -0.0845(4) 0.13321(12) 0.0529(9) Uani 1 d . .
H28 H -0.0118(3) -0.1431(4) 0.13067(12) 0.063 Uiso 1 calc R .
C29 C 0.0231(2) 0.2277(3) 0.06054(11) 0.0402(8) Uani 1 d . .
C30 C -0.0051(2) 0.3515(3) 0.09141(13) 0.0508(9) Uani 1 d . .
H30A H -0.0629(9) 0.4046(12) 0.0714(3) 0.076 Uiso 1 calc R .
H30B H 0.0540(5) 0.4154(11) 0.1011(6) 0.076 Uiso 1 calc R .
H30C H -0.0244(14) 0.3138(3) 0.1214(4) 0.076 Uiso 1 calc R .
C31 C -0.0715(2) 0.1340(3) 0.03950(12) 0.0468(9) Uani 1 d . .
H31A H -0.1193(7) 0.1872(7) 0.0137(5) 0.070 Uiso 1 calc R .
H31B H -0.1057(8) 0.1084(16) 0.0665(2) 0.070 Uiso 1 calc R .
H31C H -0.0497(3) 0.0468(9) 0.0249(6) 0.070 Uiso 1 calc R .
C32 C 0.0523(2) 0.2954(3) 0.01401(12) 0.0489(9) Uani 1 d . .
H32A H -0.0045(5) 0.3551(15) -0.0036(4) 0.073 Uiso 1 calc R .
H32B H 0.0660(13) 0.2196(3) -0.0083(3) 0.073 Uiso 1 calc R .
H32C H 0.1138(8) 0.3545(14) 0.02450(13) 0.073 Uiso 1 calc R .
C33 C 0.3843(2) 0.0614(3) 0.06733(12) 0.0438(9) Uani 1 d . .
C34 C 0.3389(3) 0.0506(4) 0.01083(13) 0.0704(11) Uani 1 d . .
H34A H 0.3932(4) 0.0240(23) -0.0065(2) 0.106 Uiso 1 calc R .
H34B H 0.3099(15) 0.1432(7) -0.0017(2) 0.106 Uiso 1 calc R .
H34C H 0.2849(12) -0.0222(16) 0.00470(14) 0.106 Uiso 1 calc R .
C35 C 0.4620(2) 0.1856(3) 0.07509(13) 0.0560(10) Uani 1 d . .
H35A H 0.4862(11) 0.2034(14) 0.11093(13) 0.084 Uiso 1 calc R .
H35B H 0.4287(5) 0.2719(6) 0.0589(6) 0.084 Uiso 1 calc R .
H35C H 0.5203(7) 0.1605(9) 0.0604(6) 0.084 Uiso 1 calc R .
C36 C 0.4343(2) -0.0849(3) 0.08228(13) 0.0560(10) Uani 1 d . .
H36A H 0.4573(14) -0.0896(9) 0.11870(14) 0.084 Uiso 1 calc R .
H36B H 0.4933(10) -0.0975(9) 0.0667(6) 0.084 Uiso 1 calc R .
H36C H 0.3841(5) -0.1609(3) 0.0710(7) 0.084 Uiso 1 calc R .

loop_
_atom_type_symbol
_atom_type_description
_atom_type_scat_dispersion_real
_atom_type_scat_dispersion_imag
_atom_type_scat_source
C C 0.0033 0.0016 'International Tables Vol C Tables 4.2.6.8 and 6.1.1.4'
H H 0.0000 0.0000 'International Tables Vol C Tables 4.2.6.8 and 6.1.1.4'

loop_
_geom_angle_atom_site_label_1
_geom_angle_atom_site_label_2
_geom_angle_atom_site_label_3
_geom_angle
_geom_angle_site_symmetry_1
_geom_angle_site_symmetry_3
_geom_angle_publ_flag
C10B C1 C2 117.3(3) . . yes
C10B C1 C11 122.1(3) . . yes
C2 C1 C11 120.6(3) . . yes
C3 C2 C1 122.2(3) . . yes
C3 C2 C17 119.8(3) . . yes
C1 C2 C17 118.0(3) . . yes
C2 C3 C3A 120.7(3) . . yes
C2 C3 C23 116.6(3) . . yes
C3A C3 C23 121.8(3) . . yes
C10C C3A C3 114.6(3) . . yes
C10C C3A C4 114.9(2) . . yes
C3 C3A C4 130.4(3) . . yes
C5 C4 C3A 115.9(3) . . yes
C5 C4 C29 117.3(3) . . yes
C3A C4 C29 125.8(3) . . yes
C4 C5 C6 128.0(3) . . yes
C4 C5 H5 116.0(2) . . ?
C6 C5 H5 116.0(2) . . ?
C6A C6 C5 115.8(3) . . yes
C6A C6 C33 124.2(3) . . yes
C5 C6 C33 119.9(3) . . yes
C6 C6A C10C 117.3(3) . . yes
C6 C6A C6B 137.1(3) . . yes
C10C C6A C6B 105.5(3) . . yes
C7 C6B C10A 118.4(3) . . yes
C7 C6B C6A 133.8(3) . . yes
C10A C6B C6A 107.8(2) . . yes
C8 C7 C6B 120.8(3) . . yes
C8 C7 H7 119.6(2) . . ?
C6B C7 H7 119.6(2) . . ?
C9 C8 C7 120.9(3) . . yes
C9 C8 H8 119.5(2) . . ?
C7 C8 H8 119.5(2) . . ?
C8 C9 C10 119.7(3) . . yes
C8 C9 H9 120.1(2) . . ?
C10 C9 H9 120.1(2) . . ?
C10A C10 C9 120.1(3) . . yes
C10A C10 H10 119.9(2) . . ?
C9 C10 H10 119.9(2) . . ?
C10 C10A C6B 120.0(3) . . yes
C10 C10A C10B 131.3(3) . . yes
C6B C10A C10B 108.6(3) . . yes
C1 C10B C10C 120.5(3) . . yes
C1 C10B C10A 132.4(3) . . yes
C10C C10B C10A 107.0(3) . . yes
C10B C10C C3A 123.3(3) . . yes
C10B C10C C6A 111.1(3) . . yes
C3A C10C C6A 125.6(3) . . yes
C16 C11 C12 119.0(3) . . yes
C16 C11 C1 121.9(3) . . yes
C12 C11 C1 119.1(3) . . yes
C13 C12 C11 120.5(3) . . yes
C13 C12 H12 119.7(2) . . ?
C11 C12 H12 119.7(2) . . ?
C14 C13 C12 119.9(3) . . yes
C14 C13 H13 120.1(2) . . ?
C12 C13 H13 120.1(2) . . ?
C15 C14 C13 119.9(3) . . yes
C15 C14 H14 120.1(2) . . ?
C13 C14 H14 120.1(2) . . ?
C14 C15 C16 120.3(3) . . yes
C14 C15 H15 119.9(2) . . ?
C16 C15 H15 119.9(2) . . ?
C11 C16 C15 120.5(3) . . yes
C11 C16 H16 119.8(2) . . ?
C15 C16 H16 119.8(2) . . ?
C22 C17 C18 119.9(3) . . yes
C22 C17 C2 121.3(3) . . yes
C18 C17 C2 118.8(3) . . yes
C17 C18 C19 119.8(3) . . yes
C17 C18 H18 120.1(2) . . ?
C19 C18 H18 120.1(2) . . ?
C20 C19 C18 120.3(3) . . yes
C20 C19 H19 119.8(2) . . ?
C18 C19 H19 119.8(2) . . ?
C19 C20 C21 120.2(3) . . yes
C19 C20 H20 119.9(2) . . ?
C21 C20 H20 119.9(2) . . ?
C20 C21 C22 119.7(3) . . yes
C20 C21 H21 120.1(2) . . ?
C22 C21 H21 120.1(2) . . ?
C17 C22 C21 120.0(3) . . yes
C17 C22 H22 120.0(2) . . ?
C21 C22 H22 120.0(2) . . ?
C28 C23 C24 118.9(3) . . yes
C28 C23 C3 117.6(3) . . yes
C24 C23 C3 123.0(3) . . yes
C25 C24 C23 121.2(4) . . yes
C25 C24 H24 119.4(3) . . ?
C23 C24 H24 119.4(2) . . ?
C26 C25 C24 119.8(4) . . yes
C26 C25 H25 120.1(2) . . ?
C24 C25 H25 120.1(3) . . ?
C25 C26 C27 121.1(4) . . yes
C25 C26 H26 119.5(2) . . ?
C27 C26 H26 119.5(3) . . ?
C26 C27 C28 119.0(4) . . yes
C26 C27 H27 120.5(3) . . ?
C28 C27 H27 120.5(3) . . ?
C23 C28 C27 120.0(3) . . yes
C23 C28 H28 120.0(2) . . ?
C27 C28 H28 120.0(3) . . ?
C30 C29 C31 111.0(2) . . yes
C30 C29 C32 106.4(2) . . yes
C31 C29 C32 104.8(2) . . yes
C30 C29 C4 108.3(2) . . yes
C31 C29 C4 115.0(2) . . yes
C32 C29 C4 111.1(2) . . yes
C29 C30 H30A 109.5(2) . . ?
C29 C30 H30B 109.5(2) . . ?
H30A C30 H30B 109.5 . . ?
C29 C30 H30C 109.5(2) . . ?
H30A C30 H30C 109.5 . . ?
H30B C30 H30C 109.5 . . ?
C29 C31 H31A 109.5(2) . . ?
C29 C31 H31B 109.5(2) . . ?
H31A C31 H31B 109.5 . . ?
C29 C31 H31C 109.5(2) . . ?
H31A C31 H31C 109.5 . . ?
H31B C31 H31C 109.5 . . ?
C29 C32 H32A 109.5(2) . . ?
C29 C32 H32B 109.5(2) . . ?
H32A C32 H32B 109.5 . . ?
C29 C32 H32C 109.5(2) . . ?
H32A C32 H32C 109.5 . . ?
H32B C32 H32C 109.5 . . ?
C6 C33 C36 109.2(2) . . yes
C6 C33 C34 112.4(3) . . yes
C36 C33 C34 105.3(3) . . yes
C6 C33 C35 109.6(2) . . yes
C36 C33 C35 113.2(3) . . yes
C34 C33 C35 107.2(3) . . yes
C33 C34 H34A 109.5(2) . . ?
C33 C34 H34B 109.5(2) . . ?
H34A C34 H34B 109.5 . . ?
C33 C34 H34C 109.5(2) . . ?
H34A C34 H34C 109.5 . . ?
H34B C34 H34C 109.5 . . ?
C33 C35 H35A 109.5(2) . . ?
C33 C35 H35B 109.5(2) . . ?
H35A C35 H35B 109.5 . . ?
C33 C35 H35C 109.5(2) . . ?
H35A C35 H35C 109.5 . . ?
H35B C35 H35C 109.5 . . ?
C33 C36 H36A 109.5(2) . . ?
C33 C36 H36B 109.5(2) . . ?
H36A C36 H36B 109.5 . . ?
C33 C36 H36C 109.5(2) . . ?
H36A C36 H36C 109.5 . . ?
H36B C36 H36C 109.5 . . ?

loop_
_geom_bond_atom_site_label_1
_geom_bond_atom_site_label_2
_geom_bond_distance
_geom_bond_site_symmetry_2
_geom_bond_publ_flag
C1 C10B 1.384(4) . yes
C1 C2 1.429(4) . yes
C1 C11 1.491(4) . yes
C2 C3 1.392(4) . yes
C2 C17 1.505(4) . yes
C3 C3A 1.445(4) . yes
C3 C23 1.486(4) . yes
C3A C10C 1.417(4) . yes
C3A C4 1.447(4) . yes
C4 C5 1.380(4) . yes
C4 C29 1.560(4) . yes
C5 C6 1.417(4) . yes
C5 H5 0.95 . ?
C6 C6A 1.384(4) . yes
C6 C33 1.535(4) . yes
C6A C10C 1.433(4) . yes
C6A C6B 1.497(4) . yes
C6B C7 1.384(4) . yes
C6B C10A 1.422(4) . yes
C7 C8 1.380(4) . yes
C7 H7 0.95 . ?
C8 C9 1.377(4) . yes
C8 H8 0.95 . ?
C9 C10 1.388(4) . yes
C9 H9 0.95 . ?
C10 C10A 1.386(4) . yes
C10 H10 0.95 . ?
C10A C10B 1.467(4) . yes
C10B C10C 1.413(4) . yes
C11 C16 1.381(4) . yes
C11 C12 1.393(4) . yes
C12 C13 1.387(4) . yes
C12 H12 0.95 . ?
C13 C14 1.385(4) . yes
C13 H13 0.95 . ?
C14 C15 1.376(4) . yes
C14 H14 0.95 . ?
C15 C16 1.391(4) . yes
C15 H15 0.95 . ?
C16 H16 0.95 . ?
C17 C22 1.377(4) . yes
C17 C18 1.384(4) . yes
C18 C19 1.390(4) . yes
C18 H18 0.95 . ?
C19 C20 1.372(5) . yes
C19 H19 0.95 . ?
C20 C21 1.377(5) . yes
C20 H20 0.95 . ?
C21 C22 1.399(4) . yes
C21 H21 0.95 . ?
C22 H22 0.95 . ?
C23 C28 1.382(4) . yes
C23 C24 1.396(4) . yes
C24 C25 1.371(5) . yes
C24 H24 0.95 . ?
C25 C26 1.363(5) . yes
C25 H25 0.95 . ?
C26 C27 1.390(5) . yes
C26 H26 0.95 . ?
C27 C28 1.408(5) . yes
C27 H27 0.95 . ?
C28 H28 0.95 . ?
C29 C30 1.528(4) . yes
C29 C31 1.544(4) . yes
C29 C32 1.547(4) . yes
C30 H30A 0.98 . ?
C30 H30B 0.98 . ?
C30 H30C 0.98 . ?
C31 H31A 0.98 . ?
C31 H31B 0.98 . ?
C31 H31C 0.98 . ?
C32 H32A 0.98 . ?
C32 H32B 0.98 . ?
C32 H32C 0.98 . ?
C33 C36 1.540(4) . yes
C33 C34 1.540(4) . yes
C33 C35 1.541(4) . yes
C34 H34A 0.98 . ?
C34 H34B 0.98 . ?
C34 H34C 0.98 . ?
C35 H35A 0.98 . ?
C35 H35B 0.98 . ?
C35 H35C 0.98 . ?
C36 H36A 0.98 . ?
C36 H36B 0.98 . ?
C36 H36C 0.98 . ?
